data_1560174
loop_
_publ_author_name
'Wang, Chi-Hsien'
'Chen, Kai-Jen'
'Wu, Tsung-Huan'
'Chang, Hung-Kai'
'Tsuchido, Yoshitaka'
'Sei, Yoshihisa'
'Chen, Pei-Lin'
'Horie, Masaki'

_publ_section_title
;
 Ring rotation of ferrocene in interlocked molecules in single crystals
;
_journal_issue 11
_journal_name_full 'Chemical Science'
_journal_page_first 3871
_journal_page_last 3875
_journal_paper_doi 10.1039/D0SC06876D
_journal_volume 12
_journal_year 2021
_chemical_formula_moiety 'C12 H16 Fe N, F6 P, C H2 Cl2, C20 H24 O6'
_chemical_formula_sum 'C33 H42 Cl2 F6 Fe N O6 P'
_chemical_formula_weight 820.42
_chemical_name_systematic '[ferrocenylmethyl(methy) ammonium hexafluorophosphate][dibenzo[18]crown-6 ether]'
_space_group_crystal_system triclinic
_space_group_IT_number 2
_space_group_name_Hall '-P 1'
_space_group_name_H-M_alt 'P -1'
_symmetry_Int_Tables_number 2
_audit_creation_date 2020-09-22
_audit_creation_method
;
Olex2 1.2
(compiled 2018.05.29 svn.r3508 for OlexSys, GUI svn.r5506)
;
_audit_update_record
;
2020-09-24 deposited with the CCDC.	2021-01-22 downloaded from the CCDC.
;
_cell_angle_alpha 94.613(3)
_cell_angle_beta 95.802(3)
_cell_angle_gamma 104.684(3)
_cell_formula_units_Z 2
_cell_length_a 9.8649(3)
_cell_length_b 11.7188(4)
_cell_length_c 16.7606(6)
_cell_measurement_reflns_used 6251
_cell_measurement_temperature 358(2)
_cell_measurement_theta_max 71.0030
_cell_measurement_theta_min 2.6950
_cell_volume 1853.36(11)
_computing_cell_refinement 'CrysAlisPro 1.171.40.68a (Rigaku OD, 2019)'
_computing_data_collection 'CrysAlisPro 1.171.40.68a (Rigaku OD, 2019)'
_computing_data_reduction 'CrysAlisPro 1.171.40.68a (Rigaku OD, 2019)'
_computing_molecular_graphics 'Olex2 (Dolomanov et al., 2009)'
_computing_publication_material 'Olex2 (Dolomanov et al., 2009)'
_computing_structure_refinement 'olex2.refine (Bourhis et al., 2015)'
_computing_structure_solution 'ShelXT (Sheldrick, 2015)'
_diffrn_ambient_temperature 358
_diffrn_detector_area_resol_mean 10.0000
_diffrn_detector_type HyPix
_diffrn_measured_fraction_theta_full 0.9741
_diffrn_measured_fraction_theta_max 0.9741
_diffrn_measurement_details
;
List of Runs (angles in degrees, time in seconds):

  # Type    Start    End  Width  t~exp~   \w     \q     \k     \f   Frames
#--------------------------------------------------------------------------
  1  \w     19.00  44.00   0.50    0.05    --    0.00-122.00 -59.00   50
  2  \w     40.00  66.00   0.50    0.11    --   55.36-122.00 -59.00   52
  3  \w     27.00  52.00   0.50    0.11    --  110.71-122.00 -59.00   50
  4  \w     35.00 106.00   0.50    0.11    --  110.71-111.00 -30.00  142
  5  \w     79.00 107.00   0.50    0.11    --  110.71-111.00 -60.00   56
  6  \w     57.00 107.00   0.50    0.11    --  110.71-111.00-150.00  100
  7  \w     46.00  73.00   0.50    0.11    --  110.71 -63.00 -30.00   54
  8  \w     33.00  59.00   0.50    0.11    --  110.71 -50.00   0.00   52
  9  \w     28.00  58.00   0.50    0.11    --  110.71 -50.00  30.00   60
 10  \w     67.00  98.00   0.50    0.11    --  110.71 -91.00  90.00   62
 11  \w     65.00 130.00   0.50    0.11    --  110.71-150.00 138.00  130
 12  \w     56.00  81.00   0.50    0.11    --   55.36-150.00 138.00   50
 13  \w     33.00  58.00   0.50    0.05    --    0.00-150.00 138.00   50
 14  \w     48.00  77.00   0.50    0.05    --    0.00  19.00 -60.00   58
 15  \w     36.00  61.00   0.50    0.05    --    0.00  19.00-150.00   50
 16  \w     -4.00  29.00   0.50    0.05    --    0.00  19.00-150.00   66
 17  \w    -22.00  42.00   0.50    0.05    --    0.00  19.00 -60.00  128
 18  \w    -15.00  11.00   0.50    0.11    --  -55.36  15.00 -30.00   52
 19  \w    -19.00  11.00   0.50    0.11    --  -55.36  15.00 -90.00   60
 20  \w    -13.00  24.00   0.50    0.11    --  -55.36  15.00-120.00   74
 21  \w    -33.00  27.00   0.50    0.11    --  -55.36  30.00 -60.00  120
 22  \w    -29.00  19.00   0.50    0.11    --  -55.36  30.00  30.00   96
 23  \w    -22.00  14.00   0.50    0.11    --  -55.36  15.00   0.00   72
 24  \w    -54.00 -20.00   0.50    0.11    -- -102.00  50.00 -30.00   68
 25  \w    -59.00 -30.00   0.50    0.11    -- -102.00 122.00  22.00   58
 26  \w    -89.00 -55.00   0.50    0.11    --  -55.36 122.00  22.00   68
 27  \w    -65.00 -40.00   0.50    0.05    --    0.00 122.00  22.00   50
 28  \w    -82.00 -57.00   0.50    0.05    --    0.00 150.00-175.00   50
 29  \w   -112.00 -54.00   0.50    0.11    --  -55.36 150.00-175.00  116
 30  \w   -102.00 -77.00   0.50    0.11    -- -102.00 150.00-175.00   50
 31  \w   -102.00 -20.00   0.50    0.11    -- -102.00 111.00-150.00  164
 32  \w    -55.00 -19.00   0.50    0.11    -- -102.00  50.00-120.00   72
 33  \w   -106.00 -64.00   0.50    0.11    -- -102.00 122.00  22.00   84
 34  \w   -126.00 -72.00   0.50    0.11    -- -102.00 -63.00   0.00  108
 35  \w   -123.00 -81.00   0.50    0.11    --  -55.36-122.00 -59.00   84
 36  \w   -103.00 -75.00   0.50    0.11    --  -55.36-125.00  30.00   56
 37  \w    -85.00 -60.00   0.50    0.11    --  -55.36-150.00 138.00   50
 38  \w   -142.00-110.00   0.50    0.11    --  -55.36-125.00  30.00   64
 39  \w   -116.00 -81.00   0.50    0.11    -- -102.00-122.00 -59.00   70
 40  \w   -116.00 -91.00   0.50    0.11    -- -102.00 -91.00-120.00   50
 41  \w   -123.00 -98.00   0.50    0.11    --  -55.36 -94.00-180.00   50
 42  \w   -150.00-125.00   0.50    0.11    --  -55.36 -94.00-180.00   50
 43  \w   -175.00-150.00   0.50    0.11    -- -102.00 -91.00-120.00   50
 44  \w   -175.00-148.00   0.50    0.11    -- -102.00 -63.00   0.00   54
 45  \w     65.00 137.00   0.50    0.11    --   55.36 150.00-175.00  144
 46  \w     89.00 114.00   0.50    0.11    --  110.71 150.00-175.00   50
 47  \w     87.00 136.00   0.50    0.11    --  110.71 111.00-120.00   98
 48  \w    142.00 175.00   0.50    0.11    --  110.71 111.00-120.00   66
 49  \w     99.00 128.00   0.50    0.11    --  110.71 122.00  22.00   58
 50  \w    114.00 173.00   0.50    0.11    --  110.71 111.00  90.00  118
 51  \w    116.00 141.00   0.50    0.11    --  110.71 178.00 120.00   50
 52  \w     94.00 138.00   0.50    0.11    --   55.36 125.00 150.00   88
 53  \w     82.00 107.00   0.50    0.11    --   55.36 122.00  22.00   50
 54  \w     87.00 133.00   0.50    0.11    --   55.36 125.00 -60.00   92
 55  \w     84.00 127.00   0.50    0.11    --   55.36 125.00 -90.00   86
 56  \w     88.00 113.00   0.50    0.11    --  110.71 178.00-120.00   50
 57  \w     47.00 141.00   0.50    0.11    --  110.71 178.00 -90.00  188
 58  \w     88.00 174.00   0.50    0.11    --  110.71 111.00   0.00  172
 59  \w     57.00  82.00   0.50    0.11    --  110.71 178.00 120.00   50
 60  \w     49.00  81.00   0.50    0.11    --  110.71 178.00-120.00   64
 61  \w     13.00 173.00   0.50    0.11    --  110.71  12.00 -60.00  320
 62  \w     42.00  68.00   0.50    0.11    --  110.71-111.00 -60.00   52
 63  \w     31.00  56.00   0.50    0.11    --  110.71 -50.00 -90.00   50
 64  \w     28.00  59.00   0.50    0.11    --  110.71 -50.00 -60.00   62
 65  \w     28.00  53.00   0.50    0.11    --  110.71 -50.00 -30.00   50
 66  \w     32.00  57.00   0.50    0.11    --  110.71 -50.00  60.00   50
 67  \w     30.00  55.00   0.50    0.11    --  110.71 -50.00  90.00   50
 68  \w     34.00  59.00   0.50    0.11    --  110.71 -50.00 120.00   50
 69  \w     27.00  59.00   0.50    0.11    --  110.71 -63.00-180.00   64
;
_diffrn_measurement_device 'four-circle diffractometer'
_diffrn_measurement_device_type 'XtaLAB Synergy R, DW system, HyPix'
_diffrn_measurement_method '\w scans'
_diffrn_radiation_type 'Cu K\a'
_diffrn_radiation_wavelength 1.54184
_diffrn_reflns_av_R_equivalents 0.0569
_diffrn_reflns_av_unetI/netI 0.0494
_diffrn_reflns_limit_h_max 10
_diffrn_reflns_limit_h_min -12
_diffrn_reflns_limit_k_max 14
_diffrn_reflns_limit_k_min -13
_diffrn_reflns_limit_l_max 20
_diffrn_reflns_limit_l_min -20
_diffrn_reflns_number 18185
_diffrn_reflns_theta_full 71.3856
_diffrn_reflns_theta_max 71.39
_diffrn_reflns_theta_min 2.67
_exptl_absorpt_coefficient_mu 5.648
_exptl_absorpt_correction_T_max 1.00000
_exptl_absorpt_correction_T_min 0.47858
_exptl_absorpt_correction_type multi-scan
_exptl_absorpt_process_details
;
CrysAlisPro 1.171.40.68a (Rigaku Oxford Diffraction, 2019)
Empirical absorption correction using spherical harmonics,
 implemented in SCALE3 ABSPACK scaling algorithm.
;
_exptl_crystal_density_diffrn 1.4700
_exptl_crystal_description Lump
_exptl_crystal_F_000 850.6197
_exptl_crystal_recrystallization_method 'Re-crystallisation from solvent: CH2Cl2, diethylether'
_exptl_crystal_size_max 0.37
_exptl_crystal_size_mid 0.35
_exptl_crystal_size_min 0.15
_refine_diff_density_max 0.9709
_refine_diff_density_min -0.6438
_refine_diff_density_rms 0.0928
_refine_ls_d_res_high 0.8135
_refine_ls_d_res_low 16.5732
_refine_ls_goodness_of_fit_ref 1.0035
_refine_ls_hydrogen_treatment constr
_refine_ls_matrix_type full
_refine_ls_number_constraints 71
_refine_ls_number_parameters 447
_refine_ls_number_reflns 7020
_refine_ls_number_restraints 0
_refine_ls_restrained_S_all 1.0035
_refine_ls_R_factor_all 0.0993
_refine_ls_R_factor_gt 0.0834
_refine_ls_shift/su_max 0.0000
_refine_ls_shift/su_mean 0.0000
_refine_ls_structure_factor_coef Fsqd
_refine_ls_weighting_details 'w=1/[\s^2^(Fo^2^)+(0.1971P)^2^+0.0724P] where P=(Fo^2^+2Fc^2^)/3'
_refine_ls_weighting_scheme calc
_refine_ls_wR_factor_gt 0.2456
_refine_ls_wR_factor_ref 0.2648
_reflns_Friedel_coverage 0.0
_reflns_limit_h_max 12
_reflns_limit_h_min -12
_reflns_limit_k_max 14
_reflns_limit_k_min -14
_reflns_limit_l_max 20
_reflns_limit_l_min 0
_reflns_number_gt 5174
_reflns_number_total 7020
_reflns_threshold_expression I>=2u(I)
_cod_data_source_file d0sc06876d3.cif
_cod_data_source_block 200317_horie_11_+85
_cod_depositor_comments 'Adding full bibliography for 1560152--1560177.cif.'
_cod_original_cell_volume 1853.35(11)
_cod_database_code 1560174
_olex2_refinement_description
;
1. Fixed Uiso
 At 1.2 times of:
  All C(H) groups, All C(H,H) groups, All N(H,H) groups
 At 1.5 times of:
  All C(H,H,H) groups
2.a Secondary CH2 refined with riding coordinates:
 N1(H1a,H1b), C00H(H00k,H00l), C00M(H00a,H00b), C00R(H00c,H00d), C00U(H00e,
 H00f), C00V(H00g,H00h), C00X(H00i,H00j), C011(H01a,H01b), C01E(H01g,H01h),
 C4(H4a,H4b), C01C(H01d,H01e)
2.b Aromatic/amide H refined with riding coordinates:
 C00I(H00m), C00J(H00o), C00N(H00N), C00P(H00P), C00S(H00t), C00Z(H00Z),
 C010(H010), C012(H012), C013(H013), C014(H014), C015(H015), C016(H016),
 C017(H017), C018(H018), C019(H019), C01A(H01f), C01B(H01c)
2.c Idealised Me refined as rotating group:
 C00Q(H00q,H00r,H00s)
;
_olex2_submission_special_instructions 'No special instructions were received'
_oxdiff_exptl_absorpt_empirical_details
;
Empirical correction (ABSPACK) includes:
- Absorption correction using spherical harmonics
- Frame scaling
;

loop_
_space_group_symop_id
_space_group_symop_operation_xyz
1 x,y,z
2 -x,-y,-z

loop_
_atom_site_label
_atom_site_type_symbol
_atom_site_fract_x
_atom_site_fract_y
_atom_site_fract_z
_atom_site_U_iso_or_equiv
_atom_site_adp_type
_atom_site_occupancy
_atom_site_refinement_flags_posn
Fe01 Fe 1.28570(7) 0.74365(6) 0.93222(4) 0.0655(3) Uani 1.000000 .
P002 P 0.20380(14) 0.26851(12) 0.78267(9) 0.0818(4) Uani 1.000000 .
Cl03 Cl 0.5384(3) 0.0166(2) 0.7022(2) 0.1699(11) Uani 1.000000 .
Cl04 Cl 0.3208(4) 0.0212(3) 0.57345(18) 0.1679(10) Uani 1.000000 .
O11 O 0.7237(3) 0.6348(3) 0.80056(18) 0.0721(8) Uani 1.000000 .
O10 O 0.8305(3) 0.8270(3) 0.73657(18) 0.0706(7) Uani 1.000000 .
O13 O 0.8132(4) 0.5849(3) 0.51558(19) 0.0742(8) Uani 1.000000 .
O008 O 0.9711(4) 0.8105(3) 0.60117(19) 0.0774(8) Uani 1.000000 .
O009 O 0.7827(5) 0.4231(3) 0.7465(2) 0.0941(11) Uani 1.000000 .
N1 N 0.9930(4) 0.6205(3) 0.7065(2) 0.0682(9) Uani 1.000000 .
H1a H 0.9105(4) 0.5640(3) 0.6974(2) 0.0818(11) Uiso 1.000000 R
H1b H 0.9751(4) 0.6900(3) 0.6969(2) 0.0818(11) Uiso 1.000000 R
O12 O 0.7894(6) 0.3899(3) 0.5805(2) 0.1047(13) Uani 1.000000 .
F00C F 0.1002(5) 0.1999(4) 0.7042(3) 0.1421(16) Uani 1.000000 .
C20 C 0.8152(4) 0.8409(4) 0.8172(3) 0.0661(10) Uani 1.000000 .
F00E F 0.2140(6) 0.1447(4) 0.8085(3) 0.1507(18) Uani 1.000000 .
C21 C 1.1839(4) 0.7263(4) 0.8196(3) 0.0607(9) Uani 1.000000 .
F00G F 0.1878(7) 0.3869(4) 0.7523(4) 0.160(2) Uani 1.000000 .
C00H C 1.0535(5) 0.6285(4) 0.7941(3) 0.0682(10) Uani 1.000000 .
H00k H 0.9821(5) 0.6390(4) 0.8277(3) 0.0819(12) Uiso 1.000000 R
H00l H 1.0742(5) 0.5538(4) 0.8039(3) 0.0819(12) Uiso 1.000000 R
C00I C 1.1894(5) 0.8391(4) 0.8605(3) 0.0683(10) Uani 1.000000 .
H00m H 1.1119(5) 0.8671(4) 0.8706(3) 0.0820(13) Uiso 1.000000 R
C00J C 1.3250(4) 0.7203(4) 0.8170(3) 0.0673(10) Uani 1.000000 .
H00o H 1.3528(4) 0.6565(4) 0.7936(3) 0.0807(12) Uiso 1.000000 R
C00K C 0.7610(4) 0.7371(4) 0.8521(3) 0.0675(10) Uani 1.000000 .
F00L F 0.3263(5) 0.2704(5) 0.7290(4) 0.1554(18) Uani 1.000000 .
C00M C 0.9021(6) 0.9297(4) 0.7028(3) 0.0766(12) Uani 1.000000 .
H00a H 0.8568(6) 0.9931(4) 0.7124(3) 0.0920(14) Uiso 1.000000 R
H00b H 0.9994(6) 0.9567(4) 0.7278(3) 0.0920(14) Uiso 1.000000 R
C00N C 0.8524(5) 0.9500(5) 0.8647(3) 0.0817(13) Uani 1.000000 .
H00N H 0.8869(5) 1.0200(5) 0.8422(3) 0.0980(16) Uiso 1.000000 R
C00O C 0.7061(5) 0.4909(4) 0.4803(3) 0.0691(10) Uani 1.000000 .
C00P C 1.3314(5) 0.9005(4) 0.8827(3) 0.0795(13) Uani 1.000000 .
H00P H 1.3642(5) 0.9762(4) 0.9104(3) 0.0954(15) Uiso 1.000000 R
C00Q C 1.0885(5) 0.5925(5) 0.6498(3) 0.0789(12) Uani 1.000000 .
H00q H 1.0384(14) 0.573(4) 0.5963(5) 0.1183(18) Uiso 1.000000 GR
H00r H 1.168(2) 0.6602(13) 0.6506(19) 0.1183(18) Uiso 1.000000 GR
H00s H 1.121(3) 0.526(2) 0.6657(15) 0.1183(18) Uiso 1.000000 GR
C00R C 0.8973(7) 0.8987(5) 0.6148(3) 0.0869(14) Uani 1.000000 .
H00c H 0.9404(7) 0.9689(5) 0.5902(3) 0.1043(17) Uiso 1.000000 R
H00d H 0.7999(7) 0.8690(5) 0.5903(3) 0.1043(17) Uiso 1.000000 R
C00S C 1.4168(5) 0.8282(5) 0.8560(3) 0.0793(13) Uani 1.000000 .
H00t H 1.5150(5) 0.8478(5) 0.8629(3) 0.0952(15) Uiso 1.000000 R
F00T F 0.3092(7) 0.3321(5) 0.8572(4) 0.172(2) Uani 1.000000 .
C00U C 0.8332(7) 0.6929(5) 0.4784(3) 0.0897(16) Uani 1.000000 .
H00e H 0.8371(7) 0.6772(5) 0.4210(3) 0.1077(19) Uiso 1.000000 R
H00f H 0.7556(7) 0.7281(5) 0.4853(3) 0.1077(19) Uiso 1.000000 R
C00V C 0.9682(7) 0.7744(5) 0.5179(3) 0.0916(16) Uani 1.000000 .
H00g H 0.9885(7) 0.8447(5) 0.4897(3) 0.1099(19) Uiso 1.000000 R
H00h H 1.0432(7) 0.7357(5) 0.5119(3) 0.1099(19) Uiso 1.000000 R
C00W C 0.6947(6) 0.3850(4) 0.5140(3) 0.0762(12) Uani 1.000000 .
C00X C 0.6765(6) 0.5256(5) 0.8365(4) 0.0916(16) Uani 1.000000 .
H00i H 0.7473(6) 0.5200(5) 0.8795(4) 0.1099(19) Uiso 1.000000 R
H00j H 0.5895(6) 0.5241(5) 0.8592(4) 0.1099(19) Uiso 1.000000 R
F1 F 0.0789(6) 0.2606(8) 0.8304(4) 0.202(3) Uani 1.000000 .
C00Z C 0.6142(6) 0.4939(6) 0.4127(4) 0.0968(17) Uani 1.000000 .
H00Z H 0.6203(6) 0.5647(6) 0.3903(4) 0.116(2) Uiso 1.000000 R
C010 C 0.7496(6) 0.7445(6) 0.9333(3) 0.0910(17) Uani 1.000000 .
H010 H 0.7162(6) 0.6756(6) 0.9572(3) 0.109(2) Uiso 1.000000 R
C011 C 0.6530(6) 0.4252(5) 0.7734(4) 0.103(2) Uani 1.000000 .
H01a H 0.5871(6) 0.4339(5) 0.7288(4) 0.124(2) Uiso 1.000000 R
H01b H 0.6130(6) 0.3514(5) 0.7950(4) 0.124(2) Uiso 1.000000 R
C012 C 0.7872(7) 0.8528(8) 0.9797(3) 0.103(2) Uani 1.000000 .
H012 H 0.7779(7) 0.8566(8) 1.0345(3) 0.123(2) Uiso 1.000000 R
C013 C 0.8370(6) 0.9522(7) 0.9465(4) 0.0987(19) Uani 1.000000 .
H013 H 0.8620(6) 1.0247(7) 0.9787(4) 0.118(2) Uiso 1.000000 R
C014 C 1.3382(9) 0.6110(8) 0.9878(4) 0.112(2) Uani 1.000000 .
H014 H 1.3808(9) 0.5563(8) 0.9649(4) 0.135(3) Uiso 1.000000 R
C015 C 1.4079(7) 0.7186(8) 1.0317(4) 0.106(2) Uani 1.000000 .
H015 H 1.5053(7) 0.7488(8) 1.0433(4) 0.128(2) Uiso 1.000000 R
C016 C 1.1944(9) 0.5986(7) 0.9838(5) 0.117(2) Uani 1.000000 .
H016 H 1.1233(9) 0.5342(7) 0.9580(5) 0.140(3) Uiso 1.000000 R
C017 C 0.5066(8) 0.2906(9) 0.4076(6) 0.132(3) Uani 1.000000 .
H017 H 0.4423(8) 0.2224(9) 0.3812(6) 0.159(4) Uiso 1.000000 R
C018 C 0.5926(8) 0.2831(5) 0.4766(5) 0.110(2) Uani 1.000000 .
H018 H 0.5828(8) 0.2111(5) 0.4980(5) 0.132(3) Uiso 1.000000 R
C019 C 1.3077(9) 0.7736(7) 1.0553(4) 0.1069(19) Uani 1.000000 .
H019 H 1.3263(9) 0.8469(7) 1.0858(4) 0.128(2) Uiso 1.000000 R
C01A C 1.1751(8) 0.7012(9) 1.0258(4) 0.118(3) Uani 1.000000 .
H01f H 1.0891(8) 0.7173(9) 1.0325(4) 0.141(3) Uiso 1.000000 R
C01B C 0.5150(8) 0.3937(9) 0.3790(5) 0.129(3) Uani 1.000000 .
H01c H 0.4518(8) 0.3979(9) 0.3349(5) 0.155(3) Uiso 1.000000 R
C01C C 0.7543(16) 0.2937(6) 0.6299(5) 0.187(6) Uani 1.000000 .
C01E C 0.3609(9) -0.0099(8) 0.6719(5) 0.135(3) Uani 1.000000 .
H01g H 0.3156(9) -0.0926(8) 0.6759(5) 0.162(3) Uiso 1.000000 R
H01h H 0.3218(9) 0.0379(8) 0.7085(5) 0.162(3) Uiso 1.000000 R
C4 C 0.7926(10) 0.3137(8) 0.7039(6) 0.134(3) Uiso 1.000000 .
H4a H 0.8904(10) 0.3110(8) 0.7129(6) 0.161(3) Uiso 1.000000 R
H4b H 0.7377(10) 0.2487(8) 0.7290(6) 0.161(3) Uiso 1.000000 R
H01d H 0.6524(16) 0.2625(6) 0.6220(5) 0.224(7) Uiso 1.000000 R
H01e H 0.7937(16) 0.2311(6) 0.6092(5) 0.224(7) Uiso 1.000000 R

loop_
_atom_site_aniso_label
_atom_site_aniso_U_11
_atom_site_aniso_U_22
_atom_site_aniso_U_33
_atom_site_aniso_U_12
_atom_site_aniso_U_13
_atom_site_aniso_U_23
Fe01 0.0631(4) 0.0747(5) 0.0667(4) 0.0275(3) 0.0113(3) 0.0209(3)
P002 0.0874(8) 0.0742(8) 0.0915(9) 0.0318(6) 0.0060(6) 0.0281(6)
Cl03 0.1480(19) 0.1227(16) 0.227(3) 0.0104(14) 0.0111(18) 0.0481(18)
Cl04 0.210(3) 0.146(2) 0.157(2) 0.0598(19) 0.0180(19) 0.0342(16)
O11 0.0779(18) 0.0758(19) 0.0657(17) 0.0200(15) 0.0137(14) 0.0211(15)
O10 0.0880(19) 0.0626(16) 0.0603(16) 0.0168(14) 0.0134(14) 0.0072(13)
O13 0.098(2) 0.0618(16) 0.0636(17) 0.0233(15) 0.0010(15) 0.0150(13)
O008 0.108(2) 0.0631(17) 0.0671(18) 0.0256(16) 0.0259(16) 0.0121(14)
O009 0.126(3) 0.0635(19) 0.085(2) 0.0059(19) 0.025(2) 0.0136(17)
N1 0.0628(18) 0.0606(19) 0.082(2) 0.0211(15) 0.0019(16) 0.0068(17)
O12 0.166(4) 0.069(2) 0.083(2) 0.038(2) 0.006(2) 0.0233(18)
F00C 0.154(4) 0.131(3) 0.122(3) 0.013(3) -0.021(3) 0.025(3)
C20 0.059(2) 0.086(3) 0.057(2) 0.029(2) 0.0064(16) 0.001(2)
F00E 0.230(5) 0.094(3) 0.140(4) 0.063(3) 0.004(3) 0.046(2)
C21 0.061(2) 0.060(2) 0.067(2) 0.0248(17) 0.0080(17) 0.0143(18)
F00G 0.225(5) 0.091(3) 0.182(5) 0.072(3) 0.002(4) 0.050(3)
C00H 0.069(2) 0.064(2) 0.076(3) 0.0192(19) 0.0150(19) 0.014(2)
C00I 0.069(2) 0.065(2) 0.078(3) 0.0310(19) 0.0030(19) 0.014(2)
C00J 0.067(2) 0.076(3) 0.068(2) 0.028(2) 0.0188(19) 0.017(2)
C00K 0.059(2) 0.091(3) 0.062(2) 0.035(2) 0.0098(17) 0.014(2)
F00L 0.120(3) 0.166(4) 0.193(5) 0.047(3) 0.051(3) 0.025(4)
C00M 0.092(3) 0.060(2) 0.079(3) 0.021(2) 0.018(2) 0.008(2)
C00N 0.080(3) 0.091(3) 0.078(3) 0.037(3) 0.006(2) -0.006(3)
C00O 0.074(2) 0.075(3) 0.061(2) 0.027(2) 0.0108(19) -0.002(2)
C00P 0.087(3) 0.062(2) 0.088(3) 0.022(2) -0.007(2) 0.013(2)
C00Q 0.082(3) 0.086(3) 0.071(3) 0.027(2) 0.009(2) 0.005(2)
C00R 0.117(4) 0.067(3) 0.086(3) 0.030(3) 0.028(3) 0.029(2)
C00S 0.066(2) 0.098(3) 0.078(3) 0.021(2) 0.014(2) 0.033(3)
F00T 0.187(5) 0.145(4) 0.155(4) 0.031(4) -0.063(4) -0.004(3)
C00U 0.148(5) 0.070(3) 0.057(2) 0.037(3) 0.013(3) 0.016(2)
C00V 0.133(5) 0.069(3) 0.073(3) 0.013(3) 0.036(3) 0.021(2)
C00W 0.097(3) 0.068(3) 0.067(3) 0.024(2) 0.021(2) 0.004(2)
C00X 0.085(3) 0.105(4) 0.095(4) 0.024(3) 0.033(3) 0.051(3)
F1 0.166(5) 0.319(9) 0.173(5) 0.118(6) 0.087(4) 0.069(6)
C00Z 0.104(4) 0.109(4) 0.078(3) 0.044(3) -0.013(3) -0.008(3)
C010 0.094(3) 0.136(5) 0.062(3) 0.058(3) 0.017(2) 0.023(3)
C011 0.092(4) 0.078(3) 0.121(5) -0.010(3) -0.009(3) 0.044(3)
C012 0.114(4) 0.153(6) 0.057(3) 0.065(4) 0.011(3) 0.003(4)
C013 0.097(4) 0.131(5) 0.071(3) 0.052(4) -0.001(3) -0.027(3)
C014 0.148(6) 0.131(6) 0.096(4) 0.077(5) 0.043(4) 0.071(4)
C015 0.088(4) 0.152(6) 0.085(4) 0.035(4) 0.001(3) 0.049(4)
C016 0.141(6) 0.111(5) 0.096(5) 0.016(4) 0.011(4) 0.053(4)
C017 0.091(4) 0.147(7) 0.133(7) 0.009(5) 0.009(4) -0.062(6)
C018 0.132(5) 0.068(3) 0.122(5) 0.005(3) 0.048(5) -0.005(3)
C019 0.131(5) 0.126(5) 0.070(3) 0.044(4) 0.010(3) 0.016(3)
C01A 0.102(4) 0.186(8) 0.092(4) 0.060(5) 0.042(4) 0.069(5)
C01B 0.098(4) 0.149(7) 0.130(6) 0.045(5) -0.020(4) -0.046(6)
C01C 0.417(18) 0.075(4) 0.097(5) 0.102(7) 0.048(8) 0.035(4)
C01E 0.150(7) 0.119(6) 0.144(7) 0.031(5) 0.057(6) 0.036(5)

loop_
_atom_type_symbol
_atom_type_scat_dispersion_real
_atom_type_scat_dispersion_imag
_atom_type_scat_Cromer_Mann_a1
_atom_type_scat_Cromer_Mann_a2
_atom_type_scat_Cromer_Mann_a3
_atom_type_scat_Cromer_Mann_a4
_atom_type_scat_Cromer_Mann_b1
_atom_type_scat_Cromer_Mann_b2
_atom_type_scat_Cromer_Mann_b3
_atom_type_scat_Cromer_Mann_b4
_atom_type_scat_Cromer_Mann_c
_atom_type_scat_source
_atom_type_scat_dispersion_source
C 0.01920 0.00962 2.31000 1.02000 1.58860 0.86500 20.84390 10.20750 0.56870 51.65120 0.215599998832 'International Tables Volume C Table 6.1.1.4 (pp. 500-502)' 'Henke, Gullikson and Davis, At. Data and Nucl. Data Tables, 1993, 54, 2'
Cl 0.36843 0.69943 11.46040 7.19640 6.25560 1.64550 0.01040 1.16620 18.51940 47.77840 -9.55739974976 'International Tables Volume C Table 6.1.1.4 (pp. 500-502)' 'Henke, Gullikson and Davis, At. Data and Nucl. Data Tables, 1993, 54, 2'
H 0.00000 0.00000 0.49300 0.32291 0.14019 0.04081 10.51090 26.12570 3.14236 57.79970 0.0030380000826 'International Tables Volume C Table 6.1.1.4 (pp. 500-502)' 'Henke, Gullikson and Davis, At. Data and Nucl. Data Tables, 1993, 54, 2'
F 0.07537 0.05506 3.53920 2.64120 1.51700 1.02430 10.28250 4.29440 0.26150 26.14760 0.277599990368 'International Tables Volume C Table 6.1.1.4 (pp. 500-502)' 'Henke, Gullikson and Davis, At. Data and Nucl. Data Tables, 1993, 54, 2'
O 0.05239 0.03377 3.04850 2.28680 1.54630 0.86700 13.27710 5.70110 0.32390 32.90890 0.250800013542 'International Tables Volume C Table 6.1.1.4 (pp. 500-502)' 'Henke, Gullikson and Davis, At. Data and Nucl. Data Tables, 1993, 54, 2'
N 0.03256 0.01839 12.21260 3.13220 2.01250 1.16630 0.00570 9.89330 28.99750 0.58260 -11.5290002823 'International Tables Volume C Table 6.1.1.4 (pp. 500-502)' 'Henke, Gullikson and Davis, At. Data and Nucl. Data Tables, 1993, 54, 2'
P 0.30360 0.43703 6.43450 4.17910 1.78000 1.49080 1.90670 27.15700 0.52600 68.16450 1.11489999294 'International Tables Volume C Table 6.1.1.4 (pp. 500-502)' 'Henke, Gullikson and Davis, At. Data and Nucl. Data Tables, 1993, 54, 2'
Fe -1.15373 3.21308 11.76950 7.35730 3.52220 2.30450 4.76110 0.30720 15.35350 76.88050 1.03690004349 'International Tables Volume C Table 6.1.1.4 (pp. 500-502)' 'Henke, Gullikson and Davis, At. Data and Nucl. Data Tables, 1993, 54, 2'

loop_
_geom_angle_atom_site_label_1
_geom_angle_atom_site_label_2
_geom_angle_atom_site_label_3
_geom_angle
_geom_angle_site_symmetry_1
_geom_angle_site_symmetry_3
_geom_angle_publ_flag
C00I Fe01 C21 41.23(17) . . ?
C00J Fe01 C21 41.09(16) . . ?
C00J Fe01 C00I 68.81(18) . . ?
C00P Fe01 C21 68.67(18) . . ?
C00P Fe01 C00I 40.20(19) . . ?
C00P Fe01 C00J 68.5(2) . . ?
C00S Fe01 C21 69.01(18) . . ?
C00S Fe01 C00I 68.33(19) . . ?
C00S Fe01 C00J 40.9(2) . . ?
C00S Fe01 C00P 40.6(2) . . ?
C014 Fe01 C21 125.3(3) . . ?
C014 Fe01 C00I 164.2(3) . . ?
C014 Fe01 C00J 106.2(2) . . ?
C014 Fe01 C00P 153.6(3) . . ?
C014 Fe01 C00S 118.4(3) . . ?
C015 Fe01 C21 162.6(3) . . ?
C015 Fe01 C00I 155.1(3) . . ?
C015 Fe01 C00J 125.6(2) . . ?
C015 Fe01 C00P 121.0(3) . . ?
C015 Fe01 C00S 108.1(2) . . ?
C015 Fe01 C014 39.8(3) . . ?
C016 Fe01 C21 107.0(3) . . ?
C016 Fe01 C00I 127.8(3) . . ?
C016 Fe01 C00J 117.9(3) . . ?
C016 Fe01 C00P 165.7(3) . . ?
C016 Fe01 C00S 152.2(3) . . ?
C016 Fe01 C014 40.0(3) . . ?
C016 Fe01 C015 67.1(3) . . ?
C019 Fe01 C21 155.3(3) . . ?
C019 Fe01 C00I 122.0(3) . . ?
C019 Fe01 C00J 163.3(3) . . ?
C019 Fe01 C00P 110.6(3) . . ?
C019 Fe01 C00S 127.5(3) . . ?
C019 Fe01 C014 66.8(3) . . ?
C019 Fe01 C015 39.5(3) . . ?
C019 Fe01 C016 67.3(3) . . ?
C01A Fe01 C21 120.1(3) . . ?
C01A Fe01 C00I 109.7(2) . . ?
C01A Fe01 C00J 153.6(3) . . ?
C01A Fe01 C00P 128.5(3) . . ?
C01A Fe01 C00S 165.0(3) . . ?
C01A Fe01 C014 67.6(3) . . ?
C01A Fe01 C015 67.0(3) . . ?
C01A Fe01 C016 40.8(3) . . ?
C01A Fe01 C019 39.8(3) . . ?
F00E P002 F00C 88.4(3) . . ?
F00G P002 F00C 88.1(3) . . ?
F00G P002 F00E 176.5(3) . . ?
F00L P002 F00C 85.6(3) . . ?
F00L P002 F00E 90.1(3) . . ?
F00L P002 F00G 89.5(3) . . ?
F00T P002 F00C 177.3(3) . . ?
F00T P002 F00E 90.2(3) . . ?
F00T P002 F00G 93.3(3) . . ?
F00T P002 F00L 92.1(4) . . ?
F1 P002 F00C 90.8(4) . . ?
F1 P002 F00E 88.8(4) . . ?
F1 P002 F00G 91.3(4) . . ?
F1 P002 F00L 176.2(4) . . ?
F1 P002 F00T 91.5(4) . . ?
C00X O11 C00K 116.3(4) . . ?
C00M O10 C20 116.9(3) . . ?
C00U O13 C00O 117.1(4) . . ?
C00V O008 C00R 112.8(4) . . ?
C4 O009 C011 117.7(5) . . ?
C00Q N1 C00H 113.0(3) . . ?
C01C O12 C00W 116.0(6) . . ?
C00K C20 O10 116.4(4) . . ?
C00N C20 O10 124.0(5) . . ?
C00N C20 C00K 119.6(4) . . ?
C00H C21 Fe01 120.1(3) . . ?
C00I C21 Fe01 69.9(2) . . ?
C00I C21 C00H 125.5(4) . . ?
C00J C21 Fe01 69.6(2) . . ?
C00J C21 C00H 126.8(4) . . ?
C00J C21 C00I 107.3(4) . . ?
C21 C00H N1 114.7(4) . . ?
C21 C00I Fe01 68.8(2) . . ?
C00P C00I Fe01 70.4(3) . . ?
C00P C00I C21 108.3(4) . . ?
C21 C00J Fe01 69.4(2) . . ?
C00S C00J Fe01 70.4(3) . . ?
C00S C00J C21 108.4(4) . . ?
C20 C00K O11 115.5(4) . . ?
C010 C00K O11 125.3(5) . . ?
C010 C00K C20 119.2(5) . . ?
C00R C00M O10 108.6(4) . . ?
C013 C00N C20 118.7(6) . . ?
C00W C00O O13 116.1(4) . . ?
C00Z C00O O13 124.6(5) . . ?
C00Z C00O C00W 119.3(5) . . ?
C00I C00P Fe01 69.4(3) . . ?
C00S C00P Fe01 69.7(3) . . ?
C00S C00P C00I 108.6(4) . . ?
C00M C00R O008 109.7(4) . . ?
C00J C00S Fe01 68.7(3) . . ?
C00P C00S Fe01 69.7(3) . . ?
C00P C00S C00J 107.4(4) . . ?
C00V C00U O13 107.4(4) . . ?
C00U C00V O008 115.2(5) . . ?
C00O C00W O12 115.5(4) . . ?
C018 C00W O12 125.9(6) . . ?
C018 C00W C00O 118.5(6) . . ?
C011 C00X O11 108.5(4) . . ?
C01B C00Z C00O 120.5(7) . . ?
C012 C010 C00K 120.7(6) . . ?
C00X C011 O009 109.0(4) . . ?
C013 C012 C010 120.3(5) . . ?
C012 C013 C00N 121.4(6) . . ?
C015 C014 Fe01 70.8(4) . . ?
C016 C014 Fe01 69.7(4) . . ?
C016 C014 C015 108.4(7) . . ?
C014 C015 Fe01 69.4(3) . . ?
C019 C015 Fe01 70.3(3) . . ?
C019 C015 C014 108.1(6) . . ?
C014 C016 Fe01 70.3(4) . . ?
C01A C016 Fe01 69.8(4) . . ?
C01A C016 C014 107.5(8) . . ?
C01B C017 C018 120.6(7) . . ?
C017 C018 C00W 119.6(7) . . ?
C015 C019 Fe01 70.2(4) . . ?
C01A C019 Fe01 69.3(4) . . ?
C01A C019 C015 108.5(7) . . ?
C016 C01A Fe01 69.3(4) . . ?
C019 C01A Fe01 70.9(4) . . ?
C019 C01A C016 107.4(6) . . ?
C017 C01B C00Z 121.4(8) . . ?
C4 C01C O12 118.9(9) . . ?
Cl04 C01E Cl03 113.8(5) . . ?
C01C C4 O009 119.1(8) . . ?

loop_
_geom_bond_atom_site_label_1
_geom_bond_atom_site_label_2
_geom_bond_distance
_geom_bond_site_symmetry_2
_geom_bond_publ_flag
Fe01 C21 2.016(4) . ?
Fe01 C00I 2.031(4) . ?
Fe01 C00J 2.019(4) . ?
Fe01 C00P 2.042(5) . ?
Fe01 C00S 2.042(5) . ?
Fe01 C014 2.024(5) . ?
Fe01 C015 2.042(5) . ?
Fe01 C016 2.016(6) . ?
Fe01 C019 2.044(6) . ?
Fe01 C01A 2.023(6) . ?
P002 F00C 1.601(5) . ?
P002 F00E 1.571(4) . ?
P002 F00G 1.555(4) . ?
P002 F00L 1.575(5) . ?
P002 F00T 1.546(5) . ?
P002 F1 1.523(5) . ?
Cl03 C01E 1.714(9) . ?
Cl04 C01E 1.747(9) . ?
O11 C00K 1.365(6) . ?
O11 C00X 1.449(6) . ?
O10 C20 1.377(5) . ?
O10 C00M 1.423(6) . ?
O13 C00O 1.363(6) . ?
O13 C00U 1.434(6) . ?
O008 C00R 1.423(6) . ?
O008 C00V 1.421(6) . ?
O009 C011 1.405(8) . ?
O009 C4 1.446(9) . ?
N1 C00H 1.514(6) . ?
N1 C00Q 1.478(6) . ?
O12 C00W 1.368(7) . ?
O12 C01C 1.444(8) . ?
C20 C00K 1.398(7) . ?
C20 C00N 1.393(7) . ?
C21 C00H 1.487(6) . ?
C21 C00I 1.425(6) . ?
C21 C00J 1.416(6) . ?
C00I C00P 1.400(7) . ?
C00J C00S 1.419(7) . ?
C00K C010 1.375(7) . ?
C00M C00R 1.483(7) . ?
C00N C013 1.394(8) . ?
C00O C00W 1.388(7) . ?
C00O C00Z 1.386(7) . ?
C00P C00S 1.416(7) . ?
C00U C00V 1.483(9) . ?
C00W C018 1.406(8) . ?
C00X C011 1.472(10) . ?
C00Z C01B 1.362(10) . ?
C010 C012 1.378(9) . ?
C012 C013 1.333(10) . ?
C014 C015 1.383(11) . ?
C014 C016 1.383(11) . ?
C015 C019 1.381(10) . ?
C016 C01A 1.409(12) . ?
C017 C018 1.386(12) . ?
C017 C01B 1.322(13) . ?
C019 C01A 1.383(11) . ?
C01C C4 1.244(11) . ?
